data_2201266
loop_
_publ_author_name
'Clegg, William'
'Elsegood, Mark R. J.'

_publ_section_title
;
 (4<i>S</i>,5<i>S</i>)-4-Benzyl-2-oxooxazolidine-5-carboxylic acid
;
_journal_issue 7
_journal_name_full 'Acta Crystallographica Section E'
_journal_page_first o765
_journal_page_last o766
_journal_paper_doi 10.1107/S1600536802010747
_journal_volume 58
_journal_year 2002
_chemical_formula_iupac 'C11 H11 N O4'
_chemical_formula_moiety 'C11 H11 N O4'
_chemical_formula_sum 'C11 H11 N O4'
_chemical_formula_weight 221.21
_chemical_name_systematic
;
(4S,5S)-4-Benzyl-2-oxooxazolidine-5-carboxylic acid
;
_space_group_IT_number 4
_symmetry_cell_setting monoclinic
_symmetry_space_group_name_Hall 'P 2yb'
_symmetry_space_group_name_H-M 'P 1 21 1'
_atom_sites_solution_hydrogens geom
_atom_sites_solution_primary direct
_atom_sites_solution_secondary difmap
_audit_creation_method SHELXL-97
_cell_angle_alpha 90.00
_cell_angle_beta 99.41(3)
_cell_angle_gamma 90.00
_cell_formula_units_Z 2
_cell_length_a 7.244(3)
_cell_length_b 6.3067(19)
_cell_length_c 11.554(3)
_cell_measurement_reflns_used 39
_cell_measurement_temperature 160(2)
_cell_measurement_theta_max 24.9
_cell_measurement_theta_min 20.6
_cell_volume 520.8(3)
_computing_cell_refinement DIF4
_computing_data_collection 'DIF4 (Stoe & Cie, 1988)'
_computing_data_reduction 'local programs'
_computing_molecular_graphics SHELXTL
_computing_publication_material 'SHELXTL and local programs'
_computing_structure_refinement SHELXTL
_computing_structure_solution 'SHELXTL (Sheldrick, 1994)'
_diffrn_ambient_temperature 160(2)
_diffrn_measured_fraction_theta_full 0.999
_diffrn_measured_fraction_theta_max 0.999
_diffrn_measurement_device_type 'Stoe--Siemens four-circle'
_diffrn_measurement_method '\w/\q scans with on-line profile fitting (Clegg, 1981)'
_diffrn_radiation_monochromator graphite
_diffrn_radiation_source 'fine-focus sealed tube'
_diffrn_radiation_type CuK\a
_diffrn_radiation_wavelength 1.54184
_diffrn_reflns_av_R_equivalents 0.0281
_diffrn_reflns_av_sigmaI/netI 0.0212
_diffrn_reflns_limit_h_max 8
_diffrn_reflns_limit_h_min -8
_diffrn_reflns_limit_k_max 7
_diffrn_reflns_limit_k_min -7
_diffrn_reflns_limit_l_max 13
_diffrn_reflns_limit_l_min -13
_diffrn_reflns_number 2697
_diffrn_reflns_theta_full 67.27
_diffrn_reflns_theta_max 67.3
_diffrn_reflns_theta_min 3.9
_diffrn_standards_decay_% 0
_diffrn_standards_interval_time 60
_diffrn_standards_number 5
_exptl_absorpt_coefficient_mu 0.916
_exptl_absorpt_correction_T_max 0.720
_exptl_absorpt_correction_T_min 0.605
_exptl_absorpt_correction_type psi-scan
_exptl_absorpt_process_details '(XPREP in SHELXTL; Sheldrick, 1994)'
_exptl_crystal_colour colourless
_exptl_crystal_density_diffrn 1.411
_exptl_crystal_density_method 'not measured'
_exptl_crystal_description block
_exptl_crystal_F_000 232
_exptl_crystal_size_max 0.61
_exptl_crystal_size_mid 0.40
_exptl_crystal_size_min 0.36
_refine_diff_density_max 0.192
_refine_diff_density_min -0.144
_refine_ls_abs_structure_details 'Flack (1983), 816 Friedel pairs'
_refine_ls_abs_structure_Flack -0.10(18)
_refine_ls_extinction_coef 0.044(2)
_refine_ls_extinction_expression Fc^*^=kFc[1+0.001xFc^2^\l^3^/sin(2\q)]^-1/4^
_refine_ls_extinction_method SHELXTL
_refine_ls_goodness_of_fit_ref 1.060
_refine_ls_hydrogen_treatment mixed
_refine_ls_matrix_type full
_refine_ls_number_parameters 150
_refine_ls_number_reflns 1851
_refine_ls_number_restraints 1
_refine_ls_restrained_S_all 1.059
_refine_ls_R_factor_all 0.0275
_refine_ls_R_factor_gt 0.0272
_refine_ls_shift/su_max <0.001
_refine_ls_shift/su_mean 0.000
_refine_ls_structure_factor_coef Fsqd
_refine_ls_weighting_details 'w = 1/[\s^2^(Fo^2^)+(0.0421P)^2^+0.1206P] where P = (Fo^2^+2Fc^2^)/3'
_refine_ls_weighting_scheme calc
_refine_ls_wR_factor_gt 0.0736
_refine_ls_wR_factor_ref 0.0739
_reflns_number_gt 1841
_reflns_number_total 1851
_reflns_threshold_expression I>2\s(I)
_cod_data_source_file bt6154.cif
_cod_data_source_block I
_cod_original_cell_volume 520.7(3)
_cod_original_sg_symbol_H-M 'P 21'
_cod_database_code 2201266
_cod_database_fobs_code 2201266

loop_
_symmetry_equiv_pos_as_xyz
'x, y, z'
'-x, y+1/2, -z'

loop_
_atom_site_label
_atom_site_fract_x
_atom_site_fract_y
_atom_site_fract_z
_atom_site_U_iso_or_equiv
_atom_site_adp_type
_atom_site_calc_flag
_atom_site_refinement_flags
_atom_site_occupancy
_atom_site_disorder_assembly
_atom_site_disorder_group
_atom_site_type_symbol
C1 0.46909(19) 0.9653(2) 0.87923(12) 0.0191(3) Uani d . 1 . . C
H1 0.4708 1.1232 0.8713 0.023 Uiso calc R 1 . . H
O1 0.59408(12) 0.91003(18) 0.98597(8) 0.0214(3) Uani d . 1 . . O
C2 0.76640(18) 0.8784(2) 0.95726(12) 0.0194(3) Uani d . 1 . . C
N1 0.75525(16) 0.8763(2) 0.84128(10) 0.0204(3) Uani d . 1 . . N
H1A 0.843(3) 0.848(3) 0.8123(15) 0.024 Uiso d . 1 . . H
C3 0.56163(17) 0.8708(2) 0.77977(11) 0.0183(3) Uani d . 1 . . C
H3 0.5457 0.9685 0.7107 0.022 Uiso calc R 1 . . H
O2 0.90231(13) 0.85652(19) 1.03383(8) 0.0259(3) Uani d . 1 . . O
C4 0.26896(17) 0.8996(2) 0.88681(12) 0.0192(3) Uani d . 1 . . C
O3 0.24353(13) 0.8680(2) 0.99507(8) 0.0233(2) Uani d . 1 . . O
H3A 0.1289 0.8509 0.9966 0.028 Uiso calc R 1 . . H
O4 0.15062(13) 0.8926(2) 0.80017(8) 0.0276(3) Uani d . 1 . . O
C5 0.5001(2) 0.6452(2) 0.74110(12) 0.0208(3) Uani d . 1 . . C
H5A 0.5054 0.5534 0.8111 0.025 Uiso calc R 1 . . H
H5B 0.3691 0.6480 0.6998 0.025 Uiso calc R 1 . . H
C6 0.6248(2) 0.5547(2) 0.66082(12) 0.0196(3) Uani d . 1 . . C
C7 0.6263(2) 0.6411(2) 0.54973(12) 0.0215(3) Uani d . 1 . . C
H7 0.5461 0.7567 0.5237 0.026 Uiso calc R 1 . . H
C8 0.7432(2) 0.5603(3) 0.47713(13) 0.0232(3) Uani d . 1 . . C
H8 0.7436 0.6217 0.4021 0.028 Uiso calc R 1 . . H
C9 0.8601(2) 0.3896(3) 0.51326(13) 0.0285(3) Uani d . 1 . . C
H9 0.9388 0.3329 0.4628 0.034 Uiso calc R 1 . . H
C10 0.8608(2) 0.3032(3) 0.62325(15) 0.0316(4) Uani d . 1 . . C
H10 0.9404 0.1869 0.6486 0.038 Uiso calc R 1 . . H
C11 0.7447(2) 0.3866(3) 0.69699(12) 0.0258(3) Uani d . 1 . . C
H11 0.7476 0.3278 0.7730 0.031 Uiso calc R 1 . . H

loop_
_atom_site_aniso_label
_atom_site_aniso_U_11
_atom_site_aniso_U_22
_atom_site_aniso_U_33
_atom_site_aniso_U_12
_atom_site_aniso_U_13
_atom_site_aniso_U_23
C1 0.0192(7) 0.0195(7) 0.0184(7) 0.0009(5) 0.0027(6) 0.0002(5)
O1 0.0152(5) 0.0314(6) 0.0180(5) -0.0006(4) 0.0041(4) -0.0014(4)
C2 0.0164(6) 0.0196(7) 0.0231(7) -0.0025(6) 0.0063(5) 0.0024(6)
N1 0.0145(5) 0.0272(7) 0.0204(6) -0.0006(5) 0.0060(4) -0.0025(5)
C3 0.0163(6) 0.0215(7) 0.0177(6) 0.0012(5) 0.0045(5) 0.0008(6)
O2 0.0161(5) 0.0392(7) 0.0223(5) -0.0020(4) 0.0023(4) 0.0017(5)
C4 0.0161(6) 0.0204(7) 0.0218(6) 0.0041(6) 0.0048(5) -0.0025(6)
O3 0.0141(4) 0.0351(6) 0.0213(5) 0.0011(4) 0.0050(3) 0.0019(5)
O4 0.0178(4) 0.0426(6) 0.0223(5) 0.0024(5) 0.0031(4) -0.0023(5)
C5 0.0207(7) 0.0217(7) 0.0208(6) -0.0005(6) 0.0058(5) -0.0013(6)
C6 0.0180(7) 0.0213(7) 0.0195(7) -0.0028(6) 0.0034(5) -0.0051(6)
C7 0.0196(7) 0.0219(7) 0.0228(7) -0.0010(6) 0.0029(5) -0.0010(6)
C8 0.0225(7) 0.0271(7) 0.0204(7) -0.0055(6) 0.0051(5) -0.0018(6)
C9 0.0241(7) 0.0327(8) 0.0312(7) 0.0009(7) 0.0120(6) -0.0040(7)
C10 0.0289(8) 0.0307(9) 0.0364(9) 0.0120(7) 0.0087(7) 0.0041(7)
C11 0.0283(7) 0.0261(8) 0.0235(7) 0.0021(7) 0.0061(5) 0.0037(7)

loop_
_atom_type_symbol
_atom_type_description
_atom_type_scat_dispersion_real
_atom_type_scat_dispersion_imag
_atom_type_scat_source
C C 0.0181 0.0091 'International Tables Vol C Tables 4.2.6.8 and 6.1.1.4'
H H 0.0000 0.0000 'International Tables Vol C Tables 4.2.6.8 and 6.1.1.4'
N N 0.0311 0.0180 'International Tables Vol C Tables 4.2.6.8 and 6.1.1.4'
O O 0.0492 0.0322 'International Tables Vol C Tables 4.2.6.8 and 6.1.1.4'

loop_
_geom_angle_atom_site_label_1
_geom_angle_atom_site_label_2
_geom_angle_atom_site_label_3
_geom_angle
_geom_angle_publ_flag
H1 C1 O1 107.6 ?
H1 C1 C3 107.6 ?
H1 C1 C4 107.6 ?
O1 C1 C3 104.71(11) yes
O1 C1 C4 110.71(12) ?
C3 C1 C4 118.10(12) ?
C1 O1 C2 107.41(10) yes
O1 C2 N1 109.93(11) yes
O1 C2 O2 120.33(12) yes
N1 C2 O2 129.73(13) yes
C2 N1 H1A 120.8(13) ?
C2 N1 C3 112.62(12) yes
H1A N1 C3 124.4(13) ?
C1 C3 N1 97.33(11) yes
C1 C3 H3 110.4 ?
C1 C3 C5 115.75(12) ?
N1 C3 H3 110.4 ?
N1 C3 C5 111.89(12) ?
H3 C3 C5 110.4 ?
C1 C4 O3 112.34(11) ?
C1 C4 O4 121.01(12) ?
O3 C4 O4 126.50(12) ?
C4 O3 H3A 109.5 ?
C3 C5 H5A 109.5 ?
C3 C5 H5B 109.5 ?
C3 C5 C6 110.78(12) ?
H5A C5 H5B 108.1 ?
H5A C5 C6 109.5 ?
H5B C5 C6 109.5 ?
C5 C6 C7 120.87(13) ?
C5 C6 C11 120.73(13) ?
C7 C6 C11 118.38(14) ?
C6 C7 H7 119.6 ?
C6 C7 C8 120.76(14) ?
H7 C7 C8 119.6 ?
C7 C8 H8 119.8 ?
C7 C8 C9 120.42(14) ?
H8 C8 C9 119.8 ?
C8 C9 H9 120.3 ?
C8 C9 C10 119.45(14) ?
H9 C9 C10 120.3 ?
C9 C10 H10 119.9 ?
C9 C10 C11 120.10(15) ?
H10 C10 C11 119.9 ?
C6 C11 C10 120.88(14) ?
C6 C11 H11 119.6 ?
C10 C11 H11 119.6 ?

loop_
_geom_bond_atom_site_label_1
_geom_bond_atom_site_label_2
_geom_bond_site_symmetry_2
_geom_bond_distance
_geom_bond_publ_flag
C1 H1 . 1.000 ?
C1 O1 . 1.4481(17) yes
C1 C3 . 1.5420(19) yes
C1 C4 . 1.524(2) ?
O1 C2 . 1.3578(16) yes
C2 N1 . 1.3293(19) yes
C2 O2 . 1.2191(17) yes
N1 H1A . 0.785(19) ?
N1 C3 . 1.4655(18) yes
C3 H3 . 1.000 ?
C3 C5 . 1.535(2) ?
C4 O3 . 1.3090(17) ?
C4 O4 . 1.2076(16) ?
O3 H3A . 0.840 ?
C5 H5A . 0.990 ?
C5 H5B . 0.990 ?
C5 C6 . 1.509(2) ?
C6 C7 . 1.396(2) ?
C6 C11 . 1.391(2) ?
C7 H7 . 0.950 ?
C7 C8 . 1.383(2) ?
C8 H8 . 0.950 ?
C8 C9 . 1.391(2) ?
C9 H9 . 0.950 ?
C9 C10 . 1.382(2) ?
C10 H10 . 0.950 ?
C10 C11 . 1.394(2) ?
C11 H11 . 0.950 ?

loop_
_geom_hbond_atom_site_label_D
_geom_hbond_atom_site_label_H
_geom_hbond_atom_site_label_A
_geom_hbond_site_symmetry_A
_geom_hbond_distance_DH
_geom_hbond_distance_HA
_geom_hbond_distance_DA
_geom_hbond_angle_DHA
_geom_hbond_publ_flag
N1 H1A O4 1_655 0.785(19) 2.274(19) 2.9806(19) 150.1(18) yes
O3 H3A O2 1_455 0.84 1.76 2.5841(16) 165 yes

loop_
_geom_torsion_atom_site_label_1
_geom_torsion_atom_site_label_2
_geom_torsion_atom_site_label_3
_geom_torsion_atom_site_label_4
_geom_torsion
_geom_torsion_publ_flag
C3 C1 O1 C2 23.86(15) yes
C4 C1 O1 C2 152.17(12) ?
C1 O1 C2 N1 -9.54(16) yes
C1 O1 C2 O2 170.56(13) ?
O1 C2 N1 C3 -10.06(18) yes
O2 C2 N1 C3 169.83(15) ?
C2 N1 C3 C1 23.13(15) yes
C2 N1 C3 C5 -98.45(14) ?
O1 C1 C3 N1 -26.95(13) yes
O1 C1 C3 C5 91.69(13) ?
C4 C1 C3 N1 -150.64(12) ?
C4 C1 C3 C5 -32.01(17) ?
O1 C1 C4 O3 18.84(17) ?
O1 C1 C4 O4 -165.24(13) ?
C3 C1 C4 O3 139.49(14) ?
C3 C1 C4 O4 -44.6(2) ?
C1 C3 C5 C6 -169.25(11) ?
N1 C3 C5 C6 -58.99(15) ?
C3 C5 C6 C7 -66.39(17) ?
C3 C5 C6 C11 111.94(15) ?
C5 C6 C7 C8 178.85(13) ?
C11 C6 C7 C8 0.5(2) ?
C6 C7 C8 C9 0.7(2) ?
C7 C8 C9 C10 -1.0(2) ?
C8 C9 C10 C11 0.1(2) ?
C5 C6 C11 C10 -179.71(14) ?
C7 C6 C11 C10 -1.3(2) ?
C9 C10 C11 C6 1.0(2) ?

loop_
_cod_related_entry_id
_cod_related_entry_database
_cod_related_entry_code
1 ChemSpider 18897502
